data_4124161
loop_
_publ_author_name
'Zhao, Da'
'Zhang, Jiji'
'Xie, Zuowei'

_publ_section_title
;
 Dearomative [2 + 2] Cycloaddition and Formal C-H Insertion Reaction of
 o-Carboryne with Indoles: Synthesis of Carborane-Functionalized
 Heterocycles.
;
_journal_issue 29
_journal_name_full 'Journal of the American Chemical Society'
_journal_page_first 9423
_journal_page_last 9428
_journal_paper_doi 10.1021/jacs.5b05426
_journal_volume 137
_journal_year 2015
_chemical_formula_sum 'C14 H27 B10 N O Si'
_chemical_formula_weight 361.56
_chemical_name_systematic
; 
 ? 
;
_space_group_IT_number 14
_symmetry_cell_setting monoclinic
_symmetry_space_group_name_Hall '-P 2yn'
_symmetry_space_group_name_H-M 'P 1 21/n 1'
_atom_sites_solution_hydrogens geom
_atom_sites_solution_primary direct
_atom_sites_solution_secondary difmap
_audit_creation_method SHELXL-97
_cell_angle_alpha 90.00
_cell_angle_beta 95.486(3)
_cell_angle_gamma 90.00
_cell_formula_units_Z 4
_cell_length_a 7.2295(3)
_cell_length_b 10.6326(4)
_cell_length_c 27.3463(10)
_cell_measurement_reflns_used 135
_cell_measurement_temperature 296(2)
_cell_measurement_theta_max 15
_cell_measurement_theta_min 15
_cell_volume 2092.44(14)
_computing_cell_refinement 'BRUKER D8VENTURE DIFFRACTOMETER'
_computing_data_collection 'BRUKER D8VENTURE DIFFRACTOMETER'
_computing_data_reduction 'BRUKER D8VENTURE DIFFRACTOMETER'
_computing_molecular_graphics 'SIEMENS SHELXTL'
_computing_publication_material 'SIEMENS SHELXTL'
_computing_structure_refinement 'SHELXL-97 (Sheldrick, 2008)'
_computing_structure_solution 'SHELXS-97 (Sheldrick, 2008)'
_diffrn_ambient_temperature 296(2)
_diffrn_measured_fraction_theta_full 0.996
_diffrn_measured_fraction_theta_max 0.996
_diffrn_measurement_device_type 'BRUKER D8VENTURE DIFFRACTOMETER'
_diffrn_measurement_method 'PHI & OMEGA SCAN'
_diffrn_radiation_monochromator graphite
_diffrn_radiation_source 'fine-focus sealed tube'
_diffrn_radiation_type CuK\a
_diffrn_radiation_wavelength 1.54178
_diffrn_reflns_av_R_equivalents 0.1171
_diffrn_reflns_av_sigmaI/netI 0.0577
_diffrn_reflns_limit_h_max 8
_diffrn_reflns_limit_h_min -8
_diffrn_reflns_limit_k_max 12
_diffrn_reflns_limit_k_min -12
_diffrn_reflns_limit_l_max 32
_diffrn_reflns_limit_l_min -32
_diffrn_reflns_number 30311
_diffrn_reflns_theta_full 68.42
_diffrn_reflns_theta_max 68.42
_diffrn_reflns_theta_min 3.25
_exptl_absorpt_coefficient_mu 0.982
_exptl_absorpt_correction_T_max 0.7531
_exptl_absorpt_correction_T_min 0.1956
_exptl_absorpt_correction_type multi-scan
_exptl_crystal_colour colourless
_exptl_crystal_density_diffrn 1.148
_exptl_crystal_density_method 'not measured'
_exptl_crystal_description block
_exptl_crystal_F_000 760
_exptl_crystal_size_max 0.40
_exptl_crystal_size_mid 0.30
_exptl_crystal_size_min 0.20
_refine_diff_density_max 1.426
_refine_diff_density_min -0.325
_refine_diff_density_rms 0.065
_refine_ls_extinction_method none
_refine_ls_goodness_of_fit_ref 1.055
_refine_ls_hydrogen_treatment riding
_refine_ls_matrix_type full
_refine_ls_number_parameters 244
_refine_ls_number_reflns 3839
_refine_ls_number_restraints 0
_refine_ls_restrained_S_all 1.055
_refine_ls_R_factor_all 0.1184
_refine_ls_R_factor_gt 0.0778
_refine_ls_shift/su_max 0.000
_refine_ls_shift/su_mean 0.000
_refine_ls_structure_factor_coef Fsqd
_refine_ls_weighting_details 'calc w=1/[\s^2^(Fo^2^)+(0.1009P)^2^+2.3715P] where P=(Fo^2^+2Fc^2^)/3'
_refine_ls_weighting_scheme calc
_refine_ls_wR_factor_gt 0.1986
_refine_ls_wR_factor_ref 0.2246
_reflns_number_gt 2538
_reflns_number_total 3839
_reflns_threshold_expression >2sigma(I)
_cod_data_source_file ja5b05426_si_001.cif
_cod_data_source_block 5ah
_cod_depositor_comments
;
The following automatic conversions were performed:

'_symmetry_cell_setting' value 'Monoclinic' changed to 'monoclinic'
according to
/usr/data/users/saulius/crontab/automatic-downloads/rss-feeds/ACS/lib/dictionaries/cif_core.dic
dictionary named 'cif_core.dic' version 2.4.2 from 2011-04-26.

Automatic conversion script
Id: cif_fix_values 3271 2015-04-21 07:52:19Z andrius 

 Adding full bibliography for 4124154--4124166.cif.
;
_cod_original_sg_symbol_H-M P2(1)/n
_cod_database_code 4124161

loop_
_symmetry_equiv_pos_as_xyz
'x, y, z'
'-x+1/2, y+1/2, -z+1/2'
'-x, -y, -z'
'x-1/2, -y-1/2, z-1/2'

loop_
_atom_site_label
_atom_site_type_symbol
_atom_site_fract_x
_atom_site_fract_y
_atom_site_fract_z
_atom_site_U_iso_or_equiv
_atom_site_adp_type
_atom_site_occupancy
_atom_site_symmetry_multiplicity
_atom_site_calc_flag
_atom_site_refinement_flags
O1 O 0.4486(5) 0.6981(3) 0.27377(11) 0.0640(9) Uani 1 1 d .
Si1 Si 0.48962(17) 0.20159(9) 0.11471(4) 0.0480(3) Uani 1 1 d .
N1 N 0.5876(5) 0.3527(3) 0.13169(11) 0.0430(8) Uani 1 1 d .
C1 C 0.8736(5) 0.6321(3) 0.10934(12) 0.0366(8) Uani 1 1 d .
C2 C 1.1066(6) 0.6277(4) 0.12509(15) 0.0504(10) Uani 1 1 d .
H2 H 1.1701 0.5548 0.1498 0.061 Uiso 1 1 calc R
C11 C 0.7514(5) 0.5344(3) 0.12798(13) 0.0378(8) Uani 1 1 d .
C12 C 0.7136(5) 0.4198(3) 0.10734(14) 0.0436(9) Uani 1 1 d .
H12A H 0.7668 0.3900 0.0799 0.052 Uiso 1 1 calc R
C13 C 0.6387(5) 0.5439(3) 0.16872(12) 0.0379(8) Uani 1 1 d .
C14 C 0.6096(5) 0.6380(3) 0.20361(13) 0.0427(9) Uani 1 1 d .
H14A H 0.6697 0.7152 0.2030 0.051 Uiso 1 1 calc R
C15 C 0.4899(6) 0.6124(4) 0.23849(13) 0.0460(9) Uani 1 1 d .
C16 C 0.3998(6) 0.4967(4) 0.24014(14) 0.0514(10) Uani 1 1 d .
H16A H 0.3214 0.4819 0.2646 0.062 Uiso 1 1 calc R
C17 C 0.4246(6) 0.4040(4) 0.20633(14) 0.0465(9) Uani 1 1 d .
H17A H 0.3648 0.3268 0.2076 0.056 Uiso 1 1 calc R
C18 C 0.5425(5) 0.4298(3) 0.17013(13) 0.0396(8) Uani 1 1 d .
C19 C 0.5431(7) 0.8141(4) 0.27482(17) 0.0626(12) Uani 1 1 d .
H19A H 0.5027 0.8656 0.3006 0.094 Uiso 1 1 calc R
H19B H 0.5165 0.8561 0.2439 0.094 Uiso 1 1 calc R
H19C H 0.6744 0.7997 0.2807 0.094 Uiso 1 1 calc R
C20 C 0.5491(8) 0.0896(4) 0.16600(18) 0.0748(15) Uani 1 1 d .
H20A H 0.4939 0.1175 0.1947 0.112 Uiso 1 1 calc R
H20B H 0.6817 0.0858 0.1731 0.112 Uiso 1 1 calc R
H20C H 0.5026 0.0076 0.1568 0.112 Uiso 1 1 calc R
C21 C 0.2362(7) 0.2238(4) 0.10276(19) 0.0684(13) Uani 1 1 d .
H21A H 0.1862 0.2486 0.1326 0.103 Uiso 1 1 calc R
H21B H 0.1797 0.1463 0.0912 0.103 Uiso 1 1 calc R
H21C H 0.2110 0.2879 0.0783 0.103 Uiso 1 1 calc R
C22 C 0.5924(8) 0.1511(5) 0.05855(19) 0.0771(16) Uani 1 1 d .
H22A H 0.5610 0.2107 0.0327 0.116 Uiso 1 1 calc R
H22B H 0.5445 0.0698 0.0486 0.116 Uiso 1 1 calc R
H22C H 0.7251 0.1464 0.0651 0.116 Uiso 1 1 calc R
B3 B 1.0205(7) 0.5859(4) 0.06707(17) 0.0466(11) Uani 1 1 d .
H3 H 1.0241 0.4892 0.0529 0.056 Uiso 1 1 calc R
B4 B 0.8313(7) 0.6854(4) 0.05054(16) 0.0446(10) Uani 1 1 d .
H4 H 0.7124 0.6552 0.0252 0.053 Uiso 1 1 calc R
B5 B 0.8042(7) 0.7841(4) 0.10171(18) 0.0473(11) Uani 1 1 d .
H5 H 0.6666 0.8183 0.1097 0.057 Uiso 1 1 calc R
B6 B 0.9772(7) 0.7425(4) 0.14916(17) 0.0472(11) Uani 1 1 d .
H6 H 0.9538 0.7476 0.1883 0.057 Uiso 1 1 calc R
B7 B 1.2249(7) 0.6774(5) 0.0781(2) 0.0557(13) Uani 1 1 d .
H7 H 1.3620 0.6411 0.0707 0.067 Uiso 1 1 calc R
B8 B 1.0538(7) 0.7180(4) 0.03019(17) 0.0505(12) Uani 1 1 d .
H8 H 1.0795 0.7094 -0.0087 0.061 Uiso 1 1 calc R
B9 B 0.9186(7) 0.8428(4) 0.05188(18) 0.0534(12) Uani 1 1 d .
H9 H 0.8565 0.9159 0.0270 0.064 Uiso 1 1 calc R
B10 B 1.0051(7) 0.8774(4) 0.11300(19) 0.0542(13) Uani 1 1 d .
H10 H 0.9978 0.9728 0.1282 0.065 Uiso 1 1 calc R
B11 B 1.1965(7) 0.7761(5) 0.12856(19) 0.0551(13) Uani 1 1 d .
H11 H 1.3157 0.8050 0.1541 0.066 Uiso 1 1 calc R
B12 B 1.1620(7) 0.8373(4) 0.06908(18) 0.0520(12) Uani 1 1 d .
H12 H 1.2579 0.9067 0.0556 0.062 Uiso 1 1 calc R

loop_
_atom_site_aniso_label
_atom_site_aniso_U_11
_atom_site_aniso_U_22
_atom_site_aniso_U_33
_atom_site_aniso_U_23
_atom_site_aniso_U_13
_atom_site_aniso_U_12
O1 0.071(2) 0.0611(18) 0.0643(18) -0.0197(15) 0.0286(16) -0.0103(16)
Si1 0.0551(8) 0.0323(5) 0.0584(7) -0.0034(5) 0.0144(5) -0.0079(5)
N1 0.048(2) 0.0324(15) 0.0513(17) -0.0029(13) 0.0166(15) -0.0069(14)
C1 0.038(2) 0.0315(17) 0.0412(19) 0.0003(14) 0.0088(15) -0.0009(15)
C2 0.042(3) 0.048(2) 0.061(2) 0.0070(19) 0.0037(19) -0.0027(19)
C11 0.038(2) 0.0317(17) 0.0441(19) 0.0013(14) 0.0074(16) -0.0001(15)
C12 0.048(3) 0.0363(19) 0.049(2) -0.0006(16) 0.0164(18) -0.0011(17)
C13 0.039(2) 0.0362(18) 0.0394(18) 0.0037(14) 0.0084(15) 0.0016(16)
C14 0.045(2) 0.0359(18) 0.050(2) -0.0021(16) 0.0148(17) -0.0024(17)
C15 0.044(2) 0.051(2) 0.045(2) -0.0068(17) 0.0145(17) -0.0004(18)
C16 0.053(3) 0.055(2) 0.049(2) -0.0005(18) 0.0211(19) -0.006(2)
C17 0.047(3) 0.041(2) 0.053(2) 0.0035(17) 0.0158(18) -0.0068(18)
C18 0.040(2) 0.0326(17) 0.047(2) 0.0012(15) 0.0084(16) -0.0023(16)
C19 0.060(3) 0.058(3) 0.071(3) -0.022(2) 0.013(2) -0.004(2)
C20 0.095(4) 0.043(2) 0.086(3) 0.009(2) 0.008(3) -0.005(3)
C21 0.065(3) 0.060(3) 0.081(3) -0.005(2) 0.007(3) -0.009(2)
C22 0.088(4) 0.057(3) 0.092(4) -0.023(3) 0.040(3) -0.018(3)
B3 0.048(3) 0.037(2) 0.058(3) -0.0047(19) 0.020(2) -0.002(2)
B4 0.047(3) 0.046(2) 0.042(2) 0.0051(18) 0.0090(19) -0.004(2)
B5 0.049(3) 0.032(2) 0.062(3) 0.0023(19) 0.015(2) 0.004(2)
B6 0.052(3) 0.046(2) 0.045(2) -0.0063(19) 0.011(2) -0.010(2)
B7 0.040(3) 0.049(3) 0.082(3) 0.003(2) 0.024(2) -0.004(2)
B8 0.058(3) 0.052(3) 0.045(2) 0.001(2) 0.020(2) -0.009(2)
B9 0.058(3) 0.043(2) 0.061(3) 0.015(2) 0.011(2) -0.001(2)
B10 0.063(3) 0.034(2) 0.068(3) -0.008(2) 0.020(2) -0.012(2)
B11 0.044(3) 0.060(3) 0.062(3) 0.001(2) 0.002(2) -0.017(2)
B12 0.057(3) 0.041(2) 0.060(3) 0.003(2) 0.017(2) -0.014(2)

loop_
_atom_type_symbol
_atom_type_description
_atom_type_scat_dispersion_real
_atom_type_scat_dispersion_imag
_atom_type_scat_source
C C 0.0181 0.0091 'International Tables Vol C Tables 4.2.6.8 and 6.1.1.4'
H H 0.0000 0.0000 'International Tables Vol C Tables 4.2.6.8 and 6.1.1.4'
B B 0.0090 0.0039 'International Tables Vol C Tables 4.2.6.8 and 6.1.1.4'
Si Si 0.2541 0.3302 'International Tables Vol C Tables 4.2.6.8 and 6.1.1.4'
O O 0.0492 0.0322 'International Tables Vol C Tables 4.2.6.8 and 6.1.1.4'
N N 0.0311 0.0180 'International Tables Vol C Tables 4.2.6.8 and 6.1.1.4'

loop_
_geom_angle_atom_site_label_1
_geom_angle_atom_site_label_2
_geom_angle_atom_site_label_3
_geom_angle
C15 O1 C19 117.1(3)
N1 Si1 C21 106.94(19)
N1 Si1 C22 107.12(19)
C21 Si1 C22 111.2(3)
N1 Si1 C20 108.69(19)
C21 Si1 C20 111.7(2)
C22 Si1 C20 111.0(3)
C12 N1 C18 105.8(3)
C12 N1 Si1 126.8(3)
C18 N1 Si1 127.2(2)
C11 C1 C2 120.1(3)
C11 C1 B5 122.0(3)
C2 C1 B5 109.3(3)
C11 C1 B4 119.8(3)
C2 C1 B4 109.4(3)
B5 C1 B4 62.8(2)
C11 C1 B3 117.3(3)
C2 C1 B3 60.0(2)
B5 C1 B3 112.6(3)
B4 C1 B3 61.7(3)
C11 C1 B6 119.8(3)
C2 C1 B6 59.9(3)
B5 C1 B6 62.3(3)
B4 C1 B6 113.4(3)
B3 C1 B6 111.2(3)
B7 C2 C1 111.0(3)
B7 C2 B11 62.4(3)
C1 C2 B11 110.6(3)
B7 C2 B3 62.7(3)
C1 C2 B3 60.5(2)
B11 C2 B3 113.3(3)
B7 C2 B6 113.8(3)
C1 C2 B6 60.8(2)
B11 C2 B6 62.4(3)
B3 C2 B6 112.3(3)
C12 C11 C13 106.1(3)
C12 C11 C1 125.9(3)
C13 C11 C1 127.8(3)
C11 C12 N1 112.3(3)
C18 C13 C14 119.3(3)
C18 C13 C11 106.2(3)
C14 C13 C11 134.6(3)
C15 C14 C13 118.2(3)
C14 C15 O1 123.1(4)
C14 C15 C16 121.6(3)
O1 C15 C16 115.3(3)
C17 C16 C15 121.3(4)
C16 C17 C18 117.7(4)
C17 C18 N1 128.5(3)
C17 C18 C13 121.9(3)
N1 C18 C13 109.6(3)
C2 B3 C1 59.5(2)
C2 B3 B4 106.8(3)
C1 B3 B4 58.9(2)
C2 B3 B8 105.5(3)
C1 B3 B8 106.6(3)
B4 B3 B8 61.1(3)
C2 B3 B7 58.3(3)
C1 B3 B7 106.8(3)
B4 B3 B7 109.3(3)
B8 B3 B7 60.1(3)
C1 B4 B3 59.4(2)
C1 B4 B5 58.4(2)
B3 B4 B5 107.2(3)
C1 B4 B8 105.8(3)
B3 B4 B8 59.6(3)
B5 B4 B8 107.6(3)
C1 B4 B9 105.1(3)
B3 B4 B9 107.1(3)
B5 B4 B9 59.7(3)
B8 B4 B9 59.9(3)
C1 B5 B10 106.6(3)
C1 B5 B6 59.5(2)
B10 B5 B6 59.9(3)
C1 B5 B9 106.0(3)
B10 B5 B9 59.9(3)
B6 B5 B9 107.6(4)
C1 B5 B4 58.7(2)
B10 B5 B4 108.6(3)
B6 B5 B4 107.9(3)
B9 B5 B4 60.5(3)
C2 B6 C1 59.4(2)
C2 B6 B10 105.6(3)
C1 B6 B10 105.4(3)
C2 B6 B11 58.7(3)
C1 B6 B11 106.6(3)
B10 B6 B11 60.2(3)
C2 B6 B5 105.7(3)
C1 B6 B5 58.2(2)
B10 B6 B5 59.8(3)
B11 B6 B5 108.0(3)
C2 B7 B11 59.1(3)
C2 B7 B8 105.6(3)
B11 B7 B8 108.0(4)
C2 B7 B3 58.9(3)
B11 B7 B3 107.6(3)
B8 B7 B3 59.6(3)
C2 B7 B12 105.2(3)
B11 B7 B12 59.3(3)
B8 B7 B12 60.7(3)
B3 B7 B12 107.7(4)
B3 B8 B7 60.3(3)
B3 B8 B9 107.1(3)
B7 B8 B9 107.6(3)
B3 B8 B4 59.3(3)
B7 B8 B4 108.0(3)
B9 B8 B4 60.1(3)
B3 B8 B12 107.6(3)
B7 B8 B12 59.8(3)
B9 B8 B12 59.7(3)
B4 B8 B12 108.0(3)
B10 B9 B5 59.7(3)
B10 B9 B12 60.3(3)
B5 B9 B12 107.9(3)
B10 B9 B8 108.3(4)
B5 B9 B8 107.7(3)
B12 B9 B8 60.2(3)
B10 B9 B4 107.8(3)
B5 B9 B4 59.8(2)
B12 B9 B4 108.2(3)
B8 B9 B4 60.0(3)
B5 B10 B6 60.3(3)
B5 B10 B9 60.4(3)
B6 B10 B9 108.2(3)
B5 B10 B11 108.2(3)
B6 B10 B11 60.0(3)
B9 B10 B11 107.4(3)
B5 B10 B12 108.4(3)
B6 B10 B12 107.3(3)
B9 B10 B12 60.2(3)
B11 B10 B12 58.9(3)
C2 B11 B12 105.8(3)
C2 B11 B7 58.5(3)
B12 B11 B7 60.6(3)
C2 B11 B6 58.8(3)
B12 B11 B6 108.6(4)
B7 B11 B6 107.7(3)
C2 B11 B10 105.3(3)
B12 B11 B10 60.8(3)
B7 B11 B10 108.7(4)
B6 B11 B10 59.7(3)
B11 B12 B7 60.1(3)
B11 B12 B9 107.9(3)
B7 B12 B9 107.6(3)
B11 B12 B10 60.3(3)
B7 B12 B10 107.9(3)
B9 B12 B10 59.5(3)
B11 B12 B8 107.8(3)
B7 B12 B8 59.5(3)
B9 B12 B8 60.0(3)
B10 B12 B8 107.5(3)

loop_
_geom_bond_atom_site_label_1
_geom_bond_atom_site_label_2
_geom_bond_distance
O1 C15 1.381(4)
O1 C19 1.408(5)
Si1 N1 1.799(3)
Si1 C21 1.845(5)
Si1 C22 1.849(5)
Si1 C20 1.859(5)
N1 C12 1.377(4)
N1 C18 1.396(4)
C1 C11 1.485(5)
C1 C2 1.699(5)
C1 B5 1.699(5)
C1 B4 1.705(5)
C1 B3 1.715(5)
C1 B6 1.723(6)
C2 B7 1.696(6)
C2 B11 1.706(6)
C2 B3 1.707(6)
C2 B6 1.708(6)
C11 C12 1.360(5)
C11 C13 1.445(5)
C13 C18 1.401(5)
C13 C14 1.412(5)
C14 C15 1.375(5)
C15 C16 1.395(5)
C16 C17 1.374(5)
C17 C18 1.394(5)
B3 B4 1.754(7)
B3 B8 1.759(6)
B3 B7 1.771(7)
B4 B5 1.775(6)
B4 B8 1.785(7)
B4 B9 1.788(6)
B5 B10 1.761(7)
B5 B6 1.770(7)
B5 B9 1.774(6)
B6 B10 1.764(6)
B6 B11 1.769(7)
B7 B11 1.762(7)
B7 B8 1.767(8)
B7 B12 1.771(7)
B8 B9 1.783(7)
B8 B12 1.787(7)
B9 B10 1.766(7)
B9 B12 1.778(7)
B10 B11 1.773(7)
B10 B12 1.781(7)
B11 B12 1.748(7)
